data_2241404
loop_
_publ_author_name
'Mague, Joel T.'
'Mohamed, Shaaban K.'
'Akkurt, Mehmet'
'Younes, Sabry H. H.'
'Albayati, Mustafa R.'

_publ_section_title
;
 Crystal structure of
 2-amino-4-(4-methoxyphenyl)-4<i>H</i>-benzo[<i>g</i>]chromene-3-carbonitrile
;
_journal_coeditor_code SU5248
_journal_issue 12
_journal_name_full 'Acta Crystallographica Section E'
_journal_page_first o1017
_journal_page_last o1018
_journal_paper_doi 10.1107/S205698901502280X
_journal_volume 71
_journal_year 2015
_chemical_formula_iupac 'C21 H16 N2 O2'
_chemical_formula_moiety 'C21 H16 N2 O2'
_chemical_formula_sum 'C21 H16 N2 O2'
_chemical_formula_weight 328.36
_chemical_name_systematic
;
2-Amino-4-(4-methoxyphenyl)-4<i>H</i>-benzo[<i>g</i>]chromene-3-carbonitrile
;
_space_group_crystal_system triclinic
_space_group_IT_number 2
_space_group_name_Hall '-P 1'
_space_group_name_H-M_alt 'P -1'
_symmetry_space_group_name_Hall '-P 1'
_symmetry_space_group_name_H-M 'P -1'
_atom_sites_solution_hydrogens mixed
_atom_sites_solution_primary direct
_atom_sites_solution_secondary difmap
_audit_creation_method SHELXL-2014/7
_cell_angle_alpha 108.823(2)
_cell_angle_beta 95.906(2)
_cell_angle_gamma 97.467(2)
_cell_formula_units_Z 2
_cell_length_a 6.3833(2)
_cell_length_b 10.6009(3)
_cell_length_c 13.0915(4)
_cell_measurement_reflns_used 3044
_cell_measurement_temperature 150(2)
_cell_measurement_theta_max 72.4286
_cell_measurement_theta_min 3.6102
_cell_volume 821.44(4)
_computing_cell_refinement
;
<i>SAINT</i> (Bruker, 2015)
;
_computing_data_collection
;
<i>APEX2</i> (Bruker, 2015)
;
_computing_data_reduction
;
<i>SAINT</i>  (Bruker, 2015)
;
_computing_molecular_graphics
;
<i>DIAMOND</i> (Brandenburg & Putz, 2012)
;
_computing_publication_material
;
<i>SHELXTL</i> (Sheldrick, 2008)
;
_computing_structure_refinement
;
<i>SHELXL2014</i> (Sheldrick, 2015b)
;
_computing_structure_solution
;
<i>SHELXT</i> (Sheldrick, 2015a)
;
_diffrn_ambient_temperature 150(2)
_diffrn_detector_area_resol_mean 10.4167
_diffrn_measured_fraction_theta_full 0.953
_diffrn_measured_fraction_theta_max 0.936
_diffrn_measurement_device_type 'Bruker D8 VENTURE PHOTON 100 CMOS'
_diffrn_measurement_method '\w scans'
_diffrn_radiation_monochromator mirror
_diffrn_radiation_type CuK\a
_diffrn_radiation_wavelength 1.54178
_diffrn_reflns_av_R_equivalents 0.0480
_diffrn_reflns_limit_h_max 6
_diffrn_reflns_limit_h_min -7
_diffrn_reflns_limit_k_max 13
_diffrn_reflns_limit_k_min -12
_diffrn_reflns_limit_l_max 16
_diffrn_reflns_limit_l_min -16
_diffrn_reflns_number 6215
_diffrn_reflns_theta_full 68.000
_diffrn_reflns_theta_max 72.435
_diffrn_reflns_theta_min 3.610
_exptl_absorpt_coefficient_mu 0.694
_exptl_absorpt_correction_T_max 0.99
_exptl_absorpt_correction_T_min 0.78
_exptl_absorpt_correction_type multi-scan
_exptl_absorpt_process_details
;
(<i>SADABS</i>; Bruker, 2015)
;
_exptl_crystal_colour colourless
_exptl_crystal_density_diffrn 1.328
_exptl_crystal_density_method 'not measured'
_exptl_crystal_description plate
_exptl_crystal_F_000 344
_exptl_crystal_size_max 0.257
_exptl_crystal_size_mid 0.203
_exptl_crystal_size_min 0.021
_refine_diff_density_max 0.182
_refine_diff_density_min -0.221
_refine_ls_extinction_method none
_refine_ls_goodness_of_fit_ref 1.032
_refine_ls_hydrogen_treatment mixed
_refine_ls_matrix_type full
_refine_ls_number_parameters 235
_refine_ls_number_reflns 3039
_refine_ls_number_restraints 0
_refine_ls_restrained_S_all 1.032
_refine_ls_R_factor_all 0.0862
_refine_ls_R_factor_gt 0.0566
_refine_ls_shift/su_max 0.000
_refine_ls_shift/su_mean 0.000
_refine_ls_structure_factor_coef Fsqd
_refine_ls_weighting_details 'w=1/[\s^2^(Fo^2^)+(0.0739P)^2^+0.0650P] where P=(Fo^2^+2Fc^2^)/3'
_refine_ls_weighting_scheme calc
_refine_ls_wR_factor_gt 0.1344
_refine_ls_wR_factor_ref 0.1506
_reflns_number_gt 2074
_reflns_number_total 3039
_reflns_threshold_expression 'I > 2\s(I)'
_cod_data_source_file su5248sup1.cif
_cod_data_source_block I
_cod_database_code 2241404
_shelx_space_group_comment
;
The symmetry employed for this shelxl refinement is uniquely defined
by the following loop, which should always be used as a source of
symmetry information in preference to the above space-group names.
They are only intended as comments.
;
_shelx_estimated_absorpt_t_min 0.842
_shelx_estimated_absorpt_t_max 0.986

loop_
_space_group_symop_operation_xyz
'x, y, z'
'-x, -y, -z'

loop_
_atom_site_type_symbol
_atom_site_label
_atom_site_fract_x
_atom_site_fract_y
_atom_site_fract_z
_atom_site_U_iso_or_equiv
_atom_site_adp_type
_atom_site_calc_flag
_atom_site_occupancy
O O1 0.3785(2) 0.96970(14) 0.76705(13) 0.0403(4) Uani d 1
O O2 0.3737(3) 0.29798(15) 0.88255(14) 0.0498(5) Uani d 1
N N1 1.0346(3) 0.8671(2) 0.90170(17) 0.0471(5) Uani d 1
N N2 0.6393(3) 1.08806(19) 0.90280(19) 0.0475(6) Uani d 1
H H2A 0.741(5) 1.101(3) 0.966(2) 0.060(8) Uiso d 1
H H2B 0.559(5) 1.159(3) 0.909(2) 0.064(8) Uiso d 1
C C1 0.5666(3) 0.9677(2) 0.82491(19) 0.0368(5) Uani d 1
C C2 0.6619(3) 0.8565(2) 0.80085(18) 0.0357(5) Uani d 1
C C3 0.5665(3) 0.7233(2) 0.71189(18) 0.0369(5) Uani d 1
H H3 0.6756 0.6971 0.6629 0.044 Uiso calc 1
C C4 0.3733(3) 0.7425(2) 0.64460(18) 0.0369(5) Uani d 1
C C5 0.2723(4) 0.6386(2) 0.5477(2) 0.0438(6) Uani d 1
H H5 0.3325 0.5587 0.5229 0.053 Uiso calc 1
C C6 0.0909(4) 0.6488(2) 0.4883(2) 0.0451(6) Uani d 1
H H6 0.0290 0.5778 0.4223 0.054 Uiso calc 1
C C7 -0.0054(4) 0.7651(2) 0.52499(19) 0.0395(5) Uani d 1
C C8 -0.2030(4) 0.7755(3) 0.4698(2) 0.0483(6) Uani d 1
H H8 -0.2732 0.7031 0.4063 0.058 Uiso calc 1
C C9 -0.2917(4) 0.8878(3) 0.5073(2) 0.0527(7) Uani d 1
H H9 -0.4237 0.8935 0.4697 0.063 Uiso calc 1
C C10 -0.1911(4) 0.9956(3) 0.6005(2) 0.0512(6) Uani d 1
H H10 -0.2559 1.0735 0.6256 0.061 Uiso calc 1
C C11 -0.0004(4) 0.9904(2) 0.6562(2) 0.0437(6) Uani d 1
H H11 0.0674 1.0646 0.7189 0.052 Uiso calc 1
C C12 0.0955(3) 0.8731(2) 0.61949(19) 0.0372(5) Uani d 1
C C13 0.2878(3) 0.8580(2) 0.67621(18) 0.0356(5) Uani d 1
C C14 0.8674(4) 0.8653(2) 0.85785(19) 0.0387(5) Uani d 1
C C15 0.5109(3) 0.6109(2) 0.75824(18) 0.0353(5) Uani d 1
C C16 0.3363(4) 0.6046(2) 0.8117(2) 0.0414(6) Uani d 1
H H16 0.2487 0.6720 0.8190 0.050 Uiso calc 1
C C17 0.2843(4) 0.5033(2) 0.8551(2) 0.0438(6) Uani d 1
H H17 0.1631 0.5017 0.8914 0.053 Uiso calc 1
C C18 0.4117(4) 0.4042(2) 0.84493(19) 0.0395(5) Uani d 1
C C19 0.5888(4) 0.4095(2) 0.79246(19) 0.0417(6) Uani d 1
H H19 0.6772 0.3426 0.7858 0.050 Uiso calc 1
C C20 0.6375(4) 0.5111(2) 0.74989(19) 0.0400(5) Uani d 1
H H20 0.7595 0.5132 0.7142 0.048 Uiso calc 1
C C21 0.1919(5) 0.2878(3) 0.9351(2) 0.0562(7) Uani d 1
H H21A 0.2068 0.3672 1.0013 0.084 Uiso calc 1
H H21B 0.1803 0.2057 0.9547 0.084 Uiso calc 1
H H21C 0.0631 0.2833 0.8855 0.084 Uiso calc 1

loop_
_atom_site_aniso_label
_atom_site_aniso_U_11
_atom_site_aniso_U_22
_atom_site_aniso_U_33
_atom_site_aniso_U_12
_atom_site_aniso_U_13
_atom_site_aniso_U_23
O1 0.0357(8) 0.0340(8) 0.0500(10) 0.0045(6) -0.0064(7) 0.0171(7)
O2 0.0608(11) 0.0361(8) 0.0593(11) 0.0072(7) 0.0046(9) 0.0271(8)
N1 0.0425(12) 0.0469(11) 0.0494(13) 0.0127(9) -0.0028(10) 0.0141(10)
N2 0.0478(13) 0.0318(10) 0.0568(14) 0.0053(8) -0.0132(10) 0.0138(10)
C1 0.0327(12) 0.0353(11) 0.0452(13) 0.0006(8) -0.0021(10) 0.0221(10)
C2 0.0317(12) 0.0361(11) 0.0414(13) 0.0037(8) 0.0003(9) 0.0183(10)
C3 0.0355(12) 0.0365(11) 0.0411(13) 0.0061(9) 0.0043(10) 0.0169(10)
C4 0.0357(12) 0.0369(11) 0.0407(13) 0.0021(9) 0.0034(9) 0.0190(10)
C5 0.0462(14) 0.0405(12) 0.0448(14) 0.0063(10) 0.0045(11) 0.0159(11)
C6 0.0452(14) 0.0477(13) 0.0397(13) -0.0015(10) -0.0010(11) 0.0173(11)
C7 0.0363(12) 0.0440(12) 0.0425(13) -0.0015(9) 0.0013(10) 0.0252(11)
C8 0.0405(14) 0.0583(15) 0.0473(15) -0.0045(11) -0.0047(11) 0.0282(12)
C9 0.0385(14) 0.0650(16) 0.0605(17) 0.0047(11) -0.0042(12) 0.0349(14)
C10 0.0418(14) 0.0567(15) 0.0630(17) 0.0120(11) 0.0006(12) 0.0320(14)
C11 0.0429(13) 0.0421(12) 0.0507(14) 0.0055(10) 0.0009(11) 0.0246(11)
C12 0.0340(12) 0.0415(12) 0.0420(13) 0.0010(9) 0.0025(10) 0.0254(10)
C13 0.0344(12) 0.0351(11) 0.0389(12) -0.0012(8) 0.0003(9) 0.0191(10)
C14 0.0416(14) 0.0333(11) 0.0424(13) 0.0069(9) 0.0037(10) 0.0152(10)
C15 0.0386(12) 0.0305(10) 0.0372(12) 0.0071(8) 0.0010(9) 0.0130(9)
C16 0.0448(14) 0.0347(11) 0.0521(15) 0.0147(9) 0.0132(11) 0.0199(11)
C17 0.0476(14) 0.0364(12) 0.0522(15) 0.0098(10) 0.0119(11) 0.0195(11)
C18 0.0495(14) 0.0282(10) 0.0398(13) 0.0029(9) -0.0034(10) 0.0148(10)
C19 0.0495(14) 0.0322(11) 0.0450(14) 0.0134(9) 0.0011(11) 0.0147(10)
C20 0.0381(13) 0.0388(12) 0.0429(13) 0.0090(9) 0.0045(10) 0.0131(10)
C21 0.0716(18) 0.0427(13) 0.0585(17) 0.0007(12) 0.0089(14) 0.0269(13)

loop_
_atom_type_symbol
_atom_type_description
_atom_type_scat_dispersion_real
_atom_type_scat_dispersion_imag
_atom_type_scat_source
C C 0.0181 0.0091 'International Tables Vol C Tables 4.2.6.8 and 6.1.1.4'
H H 0.0000 0.0000 'International Tables Vol C Tables 4.2.6.8 and 6.1.1.4'
N N 0.0311 0.0180 'International Tables Vol C Tables 4.2.6.8 and 6.1.1.4'
O O 0.0492 0.0322 'International Tables Vol C Tables 4.2.6.8 and 6.1.1.4'

loop_
_geom_angle_atom_site_label_1
_geom_angle_atom_site_label_2
_geom_angle_atom_site_label_3
_geom_angle
C1 O1 C13 119.06(17)
C18 O2 C21 117.97(18)
C1 N2 H2A 123.6(16)
C1 N2 H2B 119.0(17)
H2A N2 H2B 115(2)
N2 C1 C2 127.4(2)
N2 C1 O1 110.53(18)
C2 C1 O1 122.1(2)
C1 C2 C14 119.1(2)
C1 C2 C3 123.89(19)
C14 C2 C3 116.96(18)
C2 C3 C4 109.13(17)
C2 C3 C15 111.84(18)
C4 C3 C15 111.76(18)
C2 C3 H3 108.0
C4 C3 H3 108.0
C15 C3 H3 108.0
C13 C4 C5 117.7(2)
C13 C4 C3 121.9(2)
C5 C4 C3 120.39(19)
C6 C5 C4 122.1(2)
C6 C5 H5 118.9
C4 C5 H5 118.9
C5 C6 C7 120.1(2)
C5 C6 H6 120.0
C7 C6 H6 120.0
C12 C7 C6 119.2(2)
C12 C7 C8 118.9(2)
C6 C7 C8 121.8(2)
C9 C8 C7 120.4(2)
C9 C8 H8 119.8
C7 C8 H8 119.8
C8 C9 C10 120.8(2)
C8 C9 H9 119.6
C10 C9 H9 119.6
C11 C10 C9 120.9(2)
C11 C10 H10 119.6
C9 C10 H10 119.6
C10 C11 C12 119.6(2)
C10 C11 H11 120.2
C12 C11 H11 120.2
C7 C12 C13 118.0(2)
C7 C12 C11 119.3(2)
C13 C12 C11 122.6(2)
C4 C13 O1 123.04(19)
C4 C13 C12 122.7(2)
O1 C13 C12 114.30(18)
N1 C14 C2 177.3(2)
C16 C15 C20 117.4(2)
C16 C15 C3 121.60(18)
C20 C15 C3 121.0(2)
C15 C16 C17 122.3(2)
C15 C16 H16 118.8
C17 C16 H16 118.8
C16 C17 C18 119.3(2)
C16 C17 H17 120.4
C18 C17 H17 120.4
O2 C18 C19 116.25(19)
O2 C18 C17 124.5(2)
C19 C18 C17 119.3(2)
C20 C19 C18 120.5(2)
C20 C19 H19 119.8
C18 C19 H19 119.8
C19 C20 C15 121.3(2)
C19 C20 H20 119.4
C15 C20 H20 119.4
O2 C21 H21A 109.5
O2 C21 H21B 109.5
H21A C21 H21B 109.5
O2 C21 H21C 109.5
H21A C21 H21C 109.5
H21B C21 H21C 109.5

loop_
_geom_bond_atom_site_label_1
_geom_bond_atom_site_label_2
_geom_bond_distance
O1 C1 1.359(3)
O1 C13 1.387(3)
O2 C18 1.372(3)
O2 C21 1.418(3)
N1 C14 1.154(3)
N2 C1 1.339(3)
N2 H2A 0.96(3)
N2 H2B 0.95(3)
C1 C2 1.359(3)
C2 C14 1.417(3)
C2 C3 1.513(3)
C3 C4 1.516(3)
C3 C15 1.522(3)
C3 H3 1.0000
C4 C13 1.365(3)
C4 C5 1.409(3)
C5 C6 1.363(3)
C5 H5 0.9500
C6 C7 1.415(3)
C6 H6 0.9500
C7 C12 1.409(3)
C7 C8 1.423(3)
C8 C9 1.355(4)
C8 H8 0.9500
C9 C10 1.399(4)
C9 H9 0.9500
C10 C11 1.370(3)
C10 H10 0.9500
C11 C12 1.423(3)
C11 H11 0.9500
C12 C13 1.422(3)
C15 C16 1.381(3)
C15 C20 1.396(3)
C16 C17 1.387(3)
C16 H16 0.9500
C17 C18 1.391(3)
C17 H17 0.9500
C18 C19 1.386(3)
C19 C20 1.380(3)
C19 H19 0.9500
C20 H20 0.9500
C21 H21A 0.9800
C21 H21B 0.9800
C21 H21C 0.9800

loop_
_geom_hbond_atom_site_label_D
_geom_hbond_atom_site_label_H
_geom_hbond_atom_site_label_A
_geom_hbond_site_symmetry_A
_geom_hbond_distance_DH
_geom_hbond_distance_HA
_geom_hbond_distance_DA
_geom_hbond_angle_DHA
N2 H2A N1 2_777 0.96(3) 2.03(3) 2.995(3) 178(3)
N2 H2B O2 1_565 0.95(3) 2.10(3) 3.028(3) 166(2)

loop_
_geom_torsion_atom_site_label_1
_geom_torsion_atom_site_label_2
_geom_torsion_atom_site_label_3
_geom_torsion_atom_site_label_4
_geom_torsion
C13 O1 C1 N2 174.13(19)
C13 O1 C1 C2 -4.3(3)
N2 C1 C2 C14 -4.0(4)
O1 C1 C2 C14 174.2(2)
N2 C1 C2 C3 179.2(2)
O1 C1 C2 C3 -2.6(3)
C1 C2 C3 C4 9.3(3)
C14 C2 C3 C4 -167.6(2)
C1 C2 C3 C15 -114.9(2)
C14 C2 C3 C15 68.2(3)
C2 C3 C4 C13 -10.2(3)
C15 C3 C4 C13 114.1(2)
C2 C3 C4 C5 171.5(2)
C15 C3 C4 C5 -64.3(3)
C13 C4 C5 C6 -2.3(3)
C3 C4 C5 C6 176.1(2)
C4 C5 C6 C7 -1.7(4)
C5 C6 C7 C12 3.9(3)
C5 C6 C7 C8 -175.3(2)
C12 C7 C8 C9 0.4(3)
C6 C7 C8 C9 179.6(2)
C7 C8 C9 C10 0.1(4)
C8 C9 C10 C11 0.1(4)
C9 C10 C11 C12 -0.8(4)
C6 C7 C12 C13 -2.1(3)
C8 C7 C12 C13 177.1(2)
C6 C7 C12 C11 179.7(2)
C8 C7 C12 C11 -1.1(3)
C10 C11 C12 C7 1.2(3)
C10 C11 C12 C13 -176.9(2)
C5 C4 C13 O1 -176.9(2)
C3 C4 C13 O1 4.8(3)
C5 C4 C13 C12 4.2(3)
C3 C4 C13 C12 -174.2(2)
C1 O1 C13 C4 3.3(3)
C1 O1 C13 C12 -177.71(19)
C7 C12 C13 C4 -2.0(3)
C11 C12 C13 C4 176.1(2)
C7 C12 C13 O1 178.94(18)
C11 C12 C13 O1 -2.9(3)
C2 C3 C15 C16 74.0(3)
C4 C3 C15 C16 -48.7(3)
C2 C3 C15 C20 -104.9(2)
C4 C3 C15 C20 132.4(2)
C20 C15 C16 C17 -0.6(3)
C3 C15 C16 C17 -179.5(2)
C15 C16 C17 C18 0.0(4)
C21 O2 C18 C19 -178.9(2)
C21 O2 C18 C17 0.3(3)
C16 C17 C18 O2 -178.6(2)
C16 C17 C18 C19 0.6(3)
O2 C18 C19 C20 178.7(2)
C17 C18 C19 C20 -0.6(3)
C18 C19 C20 C15 0.0(3)
C16 C15 C20 C19 0.6(3)
C3 C15 C20 C19 179.5(2)

_cod_database_fobs_code 2241404
